data_4310183
loop_
_publ_author_name
'Xian-He Bu'
'Ming-Liang Tong'
'Ya-Bo Xie'
'Jian-Rong Li'
'Ho-Chol Chang'
'Susumu Kitagawa'
'Joan Ribas'

_publ_contact_author
; Xian-He Bu
  Department of Chemistry, Nankai University, Tianjin 300071,China
;
_publ_contact_author_email buxh@nankai.edu.cn
_publ_section_title
;
Synthesis, Structures, and Magnetic Properties of the Copper(II),
Cobalt(II), and Manganese(II) Complexes with 9-Acridinecarboxylate and
4-Quinolinecarboxylate Ligands
;
_journal_name_full 'Inorganic Chemistry'
_journal_page_first 9837
_journal_page_last 9846
_journal_paper_doi 10.1021/ic050886d
_journal_volume 44
_journal_year 2005
_chemical_formula_sum 'C90 H78 Cu3 N6 O21'
_chemical_formula_weight 1770.20
_chemical_name_systematic
; 
 ? 
;
_space_group_IT_number 205
_symmetry_cell_setting cubic
_symmetry_space_group_name_Hall '-P 2ac 2ab 3'
_symmetry_space_group_name_H-M 'P a -3'
_atom_sites_solution_hydrogens geom
_atom_sites_solution_primary direct
_atom_sites_solution_secondary difmap
_audit_creation_method SHELXL-97
_cell_angle_alpha 90.00
_cell_angle_beta 90.00
_cell_angle_gamma 90.00
_cell_formula_units_Z 4
_cell_length_a 19.990(2)
_cell_length_b 19.990(2)
_cell_length_c 19.990(2)
_cell_measurement_reflns_used 58
_cell_measurement_temperature 293(2)
_cell_measurement_theta_max 27.4835
_cell_measurement_theta_min 3.0539
_cell_volume 7988.0(14)
_computing_cell_refinement 'CrystalClear (Rigaku Corp., 2000)'
_computing_data_collection 'CrystalClear (Rigaku Corp., 2000)'
_computing_data_reduction 'CrystalClear (Rigaku Corp., 2000)'
_computing_molecular_graphics 'Bruker SHELXTL'
_computing_publication_material 'Bruker SHELXTL'
_computing_structure_refinement 'SHELXL-97 (Sheldrick, 1997)'
_computing_structure_solution 'SHELXS-97 (Sheldrick, 1990)'
_diffrn_ambient_temperature 293(2)
_diffrn_measured_fraction_theta_full 0.994
_diffrn_measured_fraction_theta_max 0.994
_diffrn_measurement_device_type 'Rigaku Mercury/MSC CCD'
_diffrn_measurement_method dtintegrate.ref'
_diffrn_radiation_monochromator graphite
_diffrn_radiation_source 'fine-focus sealed tube'
_diffrn_radiation_type MoK\a
_diffrn_radiation_wavelength 0.71073
_diffrn_reflns_av_R_equivalents 0.1394
_diffrn_reflns_av_sigmaI/netI 0.0726
_diffrn_reflns_limit_h_max 24
_diffrn_reflns_limit_h_min -10
_diffrn_reflns_limit_k_max 17
_diffrn_reflns_limit_k_min -17
_diffrn_reflns_limit_l_max 24
_diffrn_reflns_limit_l_min -24
_diffrn_reflns_number 26847
_diffrn_reflns_theta_full 26.00
_diffrn_reflns_theta_max 26.00
_diffrn_reflns_theta_min 3.06
_diffrn_standards_decay_% 0
_diffrn_standards_interval_count 0
_diffrn_standards_interval_time 0
_diffrn_standards_number 0
_exptl_absorpt_coefficient_mu 0.872
_exptl_absorpt_correction_T_max 1.0000
_exptl_absorpt_correction_T_min 0.5327
_exptl_absorpt_correction_type multi-scan
_exptl_absorpt_process_details SADABS
_exptl_crystal_colour Colorless
_exptl_crystal_density_diffrn 1.472
_exptl_crystal_density_meas ?
_exptl_crystal_density_method 'not measured'
_exptl_crystal_description Prism
_exptl_crystal_F_000 3660
_exptl_crystal_size_max 0.2000
_exptl_crystal_size_mid 0.2000
_exptl_crystal_size_min 0.2000
_refine_diff_density_max 0.824
_refine_diff_density_min -0.565
_refine_diff_density_rms 0.089
_refine_ls_extinction_method none
_refine_ls_goodness_of_fit_ref 1.372
_refine_ls_hydrogen_treatment mixed
_refine_ls_matrix_type full
_refine_ls_number_parameters 187
_refine_ls_number_reflns 2609
_refine_ls_number_restraints 0
_refine_ls_restrained_S_all 1.372
_refine_ls_R_factor_all 0.1508
_refine_ls_R_factor_gt 0.1240
_refine_ls_shift/su_max 0.000
_refine_ls_shift/su_mean 0.000
_refine_ls_structure_factor_coef Fsqd
_refine_ls_weighting_details 'calc w=1/[\s^2^(Fo^2^)+(0.0390P)^2^+49.6746P] where P=(Fo^2^+2Fc^2^)/3'
_refine_ls_weighting_scheme calc
_refine_ls_wR_factor_gt 0.2180
_refine_ls_wR_factor_ref 0.2292
_reflns_number_gt 2124
_reflns_number_total 2609
_reflns_threshold_expression I>2sigma(I)
_cod_data_source_file ic050886dsi20050602_083959_2.cif
_cod_data_source_block 3--complex3
_cod_depositor_comments
;
The following automatic conversions were performed:
'_exptl_absorpt_correction_type' value 'Multi-scan' changed to
'multi-scan' according to
'/home/saulius/struct/CIF-dictionaries/cif_core.dic' dictionary named
'cif_core.dic' version 2.4.1 from 2010-06-29.

Automatic conversion script
Id: cif_fix_enum 1527 2010-12-29 10:47:43Z saulius 

The following automatic conversions were performed:

'_exptl_crystal_density_meas' value 'none' was changed to '?' - the
value is perceived as not measured.

Automatic conversion script
Id: cif_fix_values 3008 2015-01-20 13:52:24Z robertas 
;
_cod_database_code 4310183

loop_
_symmetry_equiv_pos_as_xyz
'x, y, z'
'-x+1/2, -y, z+1/2'
'-x, y+1/2, -z+1/2'
'x+1/2, -y+1/2, -z'
'z, x, y'
'z+1/2, -x+1/2, -y'
'-z+1/2, -x, y+1/2'
'-z, x+1/2, -y+1/2'
'y, z, x'
'-y, z+1/2, -x+1/2'
'y+1/2, -z+1/2, -x'
'-y+1/2, -z, x+1/2'
'-x, -y, -z'
'x-1/2, y, -z-1/2'
'x, -y-1/2, z-1/2'
'-x-1/2, y-1/2, z'
'-z, -x, -y'
'-z-1/2, x-1/2, y'
'z-1/2, x, -y-1/2'
'z, -x-1/2, y-1/2'
'-y, -z, -x'
'y, -z-1/2, x-1/2'
'-y-1/2, z-1/2, x'
'y-1/2, z, -x-1/2'

loop_
_atom_site_label
_atom_site_type_symbol
_atom_site_fract_x
_atom_site_fract_y
_atom_site_fract_z
_atom_site_U_iso_or_equiv
_atom_site_adp_type
_atom_site_occupancy
_atom_site_symmetry_multiplicity
_atom_site_calc_flag
_atom_site_refinement_flags
_atom_site_disorder_assembly
_atom_site_disorder_group
Cu1 Cu 0.12209(4) 0.12209(4) 0.12209(4) 0.0274(4) Uani 1 3 d S . .
Cu2 Cu 0.0000 0.0000 0.0000 0.0230(5) Uani 1 6 d S . .
O1 O 0.1002(4) 0.1568(3) 0.0290(3) 0.0516(17) Uani 1 1 d . . .
O2 O 0.0135(3) 0.1012(3) -0.0169(3) 0.0531(18) Uani 1 1 d . . .
O3 O 0.2185(3) 0.1611(3) 0.1035(3) 0.0475(16) Uani 1 1 d . . .
H3 H 0.223(4) 0.208(4) 0.103(4) 0.03(2) Uiso 1 1 d . . .
N1 N 0.1003(3) 0.2456(3) -0.2041(3) 0.0363(16) Uani 1 1 d . . .
C1 C 0.0611(4) 0.1407(4) -0.0174(4) 0.0282(18) Uani 1 1 d . . .
C2 C 0.0736(4) 0.1770(4) -0.0836(4) 0.0290(17) Uani 1 1 d . . .
C3 C 0.0394(4) 0.2355(4) -0.0995(4) 0.0287(17) Uani 1 1 d . . .
C4 C -0.0104(4) 0.2634(4) -0.0566(4) 0.041(2) Uani 1 1 d . . .
H4 H -0.0210 0.2421 -0.0167 0.049 Uiso 1 1 calc R . .
C5 C -0.0423(5) 0.3207(5) -0.0737(5) 0.051(2) Uani 1 1 d . . .
H5 H -0.0742 0.3390 -0.0451 0.061 Uiso 1 1 calc R . .
C6 C -0.0269(5) 0.3531(5) -0.1356(5) 0.053(2) Uani 1 1 d . . .
H6 H -0.0495 0.3920 -0.1474 0.063 Uiso 1 1 calc R . .
C7 C 0.0199(5) 0.3279(4) -0.1769(4) 0.043(2) Uani 1 1 d . . .
H7 H 0.0297 0.3500 -0.2167 0.052 Uiso 1 1 calc R . .
C8 C 0.0543(4) 0.2683(4) -0.1607(4) 0.0337(19) Uani 1 1 d . . .
C9 C 0.1339(4) 0.1897(4) -0.1885(4) 0.0344(19) Uani 1 1 d . . .
C10 C 0.1842(4) 0.1656(5) -0.2329(4) 0.045(2) Uani 1 1 d . . .
H10 H 0.1930 0.1886 -0.2724 0.054 Uiso 1 1 calc R . .
C11 C 0.2195(5) 0.1095(5) -0.2184(5) 0.052(3) Uani 1 1 d . . .
H11 H 0.2527 0.0954 -0.2478 0.063 Uiso 1 1 calc R . .
C12 C 0.2072(5) 0.0719(5) -0.1600(5) 0.051(2) Uani 1 1 d . . .
H12 H 0.2315 0.0331 -0.1515 0.061 Uiso 1 1 calc R . .
C13 C 0.1588(4) 0.0929(4) -0.1154(4) 0.041(2) Uani 1 1 d . . .
H13 H 0.1505 0.0681 -0.0770 0.049 Uiso 1 1 calc R . .
C14 C 0.1219(4) 0.1520(4) -0.1278(4) 0.0301(17) Uani 1 1 d . . .
C15 C 0.2570(6) 0.1421(5) 0.0460(5) 0.060(3) Uani 1 1 d . . .
H15A H 0.2605 0.0943 0.0442 0.090 Uiso 1 1 calc R . .
H15B H 0.3010 0.1613 0.0491 0.090 Uiso 1 1 calc R . .
H15C H 0.2354 0.1582 0.0063 0.090 Uiso 1 1 calc R . .
O1W O 0.3881(10) 0.1119(10) -0.1119(10) 0.272(17) Uani 1 3 d S . .
O2W O 0.0000 0.5000 0.0000 0.24(2) Uani 1 6 d S . .

loop_
_atom_site_aniso_label
_atom_site_aniso_U_11
_atom_site_aniso_U_22
_atom_site_aniso_U_33
_atom_site_aniso_U_23
_atom_site_aniso_U_13
_atom_site_aniso_U_12
Cu1 0.0274(4) 0.0274(4) 0.0274(4) -0.0042(4) -0.0042(4) -0.0042(4)
Cu2 0.0230(5) 0.0230(5) 0.0230(5) -0.0028(5) -0.0028(5) -0.0028(5)
O1 0.082(5) 0.052(4) 0.021(3) 0.006(3) -0.002(3) -0.011(3)
O2 0.040(4) 0.049(4) 0.070(5) 0.032(3) 0.010(3) 0.002(3)
O3 0.076(5) 0.031(4) 0.036(4) -0.004(3) 0.009(3) -0.006(3)
N1 0.038(4) 0.038(4) 0.033(4) -0.001(3) 0.001(3) -0.008(3)
C1 0.039(5) 0.021(4) 0.025(4) 0.007(3) 0.012(3) 0.014(3)
C2 0.032(4) 0.029(4) 0.026(4) -0.003(3) 0.004(3) -0.010(3)
C3 0.027(4) 0.031(4) 0.027(4) -0.001(3) -0.003(3) -0.008(3)
C4 0.040(5) 0.044(5) 0.040(5) 0.007(4) 0.002(4) 0.003(4)
C5 0.044(6) 0.047(6) 0.061(6) 0.005(5) 0.000(5) 0.008(4)
C6 0.059(6) 0.043(5) 0.056(6) 0.010(5) -0.012(5) 0.012(5)
C7 0.052(6) 0.042(5) 0.036(5) 0.014(4) -0.006(4) -0.007(4)
C8 0.038(5) 0.042(5) 0.022(4) 0.007(3) -0.002(3) -0.011(4)
C9 0.033(5) 0.042(5) 0.028(4) -0.006(3) 0.000(3) -0.010(4)
C10 0.040(5) 0.064(6) 0.031(5) -0.006(4) 0.011(4) -0.011(5)
C11 0.048(6) 0.066(7) 0.043(6) -0.017(5) 0.011(4) 0.001(5)
C12 0.050(6) 0.047(6) 0.055(6) -0.004(5) 0.009(5) 0.005(4)
C13 0.050(5) 0.043(5) 0.030(5) -0.001(4) 0.010(4) 0.004(4)
C14 0.033(4) 0.032(4) 0.026(4) -0.008(3) 0.000(3) -0.014(3)
C15 0.072(7) 0.052(6) 0.056(6) -0.002(5) 0.023(5) 0.006(5)
O1W 0.272(17) 0.272(17) 0.272(17) 0.043(17) -0.043(17) 0.043(17)
O2W 0.24(2) 0.24(2) 0.24(2) -0.04(3) -0.04(3) 0.04(3)

loop_
_atom_type_symbol
_atom_type_description
_atom_type_scat_dispersion_real
_atom_type_scat_dispersion_imag
_atom_type_scat_source
C C 0.0033 0.0016 'International Tables Vol C Tables 4.2.6.8 and 6.1.1.4'
H H 0.0000 0.0000 'International Tables Vol C Tables 4.2.6.8 and 6.1.1.4'
N N 0.0061 0.0033 'International Tables Vol C Tables 4.2.6.8 and 6.1.1.4'
O O 0.0106 0.0060 'International Tables Vol C Tables 4.2.6.8 and 6.1.1.4'
Cu Cu 0.3201 1.2651 'International Tables Vol C Tables 4.2.6.8 and 6.1.1.4'

loop_
_geom_angle_atom_site_label_1
_geom_angle_atom_site_label_2
_geom_angle_atom_site_label_3
_geom_angle
_geom_angle_site_symmetry_1
_geom_angle_site_symmetry_3
_geom_angle_publ_flag
O1 Cu1 O1 100.9(2) 9 . ?
O1 Cu1 O1 100.9(2) 9 5 ?
O1 Cu1 O1 100.9(2) . 5 ?
O1 Cu1 O3 89.4(3) 9 . ?
O1 Cu1 O3 84.8(3) . . ?
O1 Cu1 O3 167.0(3) 5 . ?
O1 Cu1 O3 167.0(3) 9 5 ?
O1 Cu1 O3 89.4(3) . 5 ?
O1 Cu1 O3 84.8(3) 5 5 ?
O3 Cu1 O3 83.6(2) . 5 ?
O1 Cu1 O3 84.8(3) 9 9 ?
O1 Cu1 O3 167.0(3) . 9 ?
O1 Cu1 O3 89.4(2) 5 9 ?
O3 Cu1 O3 83.6(2) . 9 ?
O3 Cu1 O3 83.6(2) 5 9 ?
O2 Cu2 O2 86.9(3) 17 9 ?
O2 Cu2 O2 86.9(3) 17 . ?
O2 Cu2 O2 93.1(3) 9 . ?
O2 Cu2 O2 93.1(3) 17 13 ?
O2 Cu2 O2 86.9(3) 9 13 ?
O2 Cu2 O2 180.0(3) . 13 ?
O2 Cu2 O2 180.0(4) 17 5 ?
O2 Cu2 O2 93.1(3) 9 5 ?
O2 Cu2 O2 93.1(3) . 5 ?
O2 Cu2 O2 86.9(3) 13 5 ?
O2 Cu2 O2 93.1(3) 17 21 ?
O2 Cu2 O2 180.0(4) 9 21 ?
O2 Cu2 O2 86.9(3) . 21 ?
O2 Cu2 O2 93.1(3) 13 21 ?
O2 Cu2 O2 86.9(3) 5 21 ?
C1 O1 Cu1 136.3(5) . . ?
C1 O2 Cu2 136.6(5) . . ?
C15 O3 Cu1 122.2(6) . . ?
C15 O3 H3 102(5) . . ?
Cu1 O3 H3 118(5) . . ?
C9 N1 C8 118.4(7) . . ?
O2 C1 O1 129.5(7) . . ?
O2 C1 C2 115.9(7) . . ?
O1 C1 C2 114.6(7) . . ?
C3 C2 C14 119.5(7) . . ?
C3 C2 C1 121.1(6) . . ?
C14 C2 C1 119.4(7) . . ?
C2 C3 C8 118.9(7) . . ?
C2 C3 C4 122.2(7) . . ?
C8 C3 C4 118.9(7) . . ?
C5 C4 C3 120.5(8) . . ?
C5 C4 H4 119.7 . . ?
C3 C4 H4 119.7 . . ?
C4 C5 C6 119.9(9) . . ?
C4 C5 H5 120.0 . . ?
C6 C5 H5 120.0 . . ?
C7 C6 C5 120.8(9) . . ?
C7 C6 H6 119.6 . . ?
C5 C6 H6 119.6 . . ?
C6 C7 C8 120.8(8) . . ?
C6 C7 H7 119.6 . . ?
C8 C7 H7 119.6 . . ?
N1 C8 C7 118.1(7) . . ?
N1 C8 C3 122.9(8) . . ?
C7 C8 C3 119.0(8) . . ?
N1 C9 C10 119.4(8) . . ?
N1 C9 C14 123.1(7) . . ?
C10 C9 C14 117.5(8) . . ?
C11 C10 C9 120.9(8) . . ?
C11 C10 H10 119.6 . . ?
C9 C10 H10 119.6 . . ?
C10 C11 C12 121.8(9) . . ?
C10 C11 H11 119.1 . . ?
C12 C11 H11 119.1 . . ?
C13 C12 C11 119.6(9) . . ?
C13 C12 H12 120.2 . . ?
C11 C12 H12 120.2 . . ?
C12 C13 C14 120.5(8) . . ?
C12 C13 H13 119.8 . . ?
C14 C13 H13 119.8 . . ?
C2 C14 C13 123.1(7) . . ?
C2 C14 C9 117.2(7) . . ?
C13 C14 C9 119.7(7) . . ?
O3 C15 H15A 109.5 . . ?
O3 C15 H15B 109.5 . . ?
H15A C15 H15B 109.5 . . ?
O3 C15 H15C 109.5 . . ?
H15A C15 H15C 109.5 . . ?
H15B C15 H15C 109.5 . . ?

loop_
_geom_bond_atom_site_label_1
_geom_bond_atom_site_label_2
_geom_bond_distance
_geom_bond_site_symmetry_2
_geom_bond_publ_flag
Cu1 O1 2.033(6) 9 ?
Cu1 O1 2.033(6) . ?
Cu1 O1 2.033(6) 5 ?
Cu1 O3 2.112(7) . ?
Cu1 O3 2.112(7) 5 ?
Cu1 O3 2.112(7) 9 ?
Cu2 O2 2.068(6) 17 ?
Cu2 O2 2.068(6) 9 ?
Cu2 O2 2.068(6) . ?
Cu2 O2 2.068(6) 13 ?
Cu2 O2 2.068(6) 5 ?
Cu2 O2 2.068(6) 21 ?
O1 C1 1.256(9) . ?
O2 C1 1.236(10) . ?
O3 C15 1.435(10) . ?
O3 H3 0.93(8) . ?
N1 C9 1.339(10) . ?
N1 C8 1.343(10) . ?
C1 C2 1.528(10) . ?
C2 C3 1.392(11) . ?
C2 C14 1.402(10) . ?
C3 C8 1.420(10) . ?
C3 C4 1.427(11) . ?
C4 C5 1.355(12) . ?
C4 H4 0.9300 . ?
C5 C6 1.430(13) . ?
C5 H5 0.9300 . ?
C6 C7 1.347(13) . ?
C6 H6 0.9300 . ?
C7 C8 1.414(12) . ?
C7 H7 0.9300 . ?
C9 C10 1.427(11) . ?
C9 C14 1.447(11) . ?
C10 C11 1.356(13) . ?
C10 H10 0.9300 . ?
C11 C12 1.411(13) . ?
C11 H11 0.9300 . ?
C12 C13 1.380(12) . ?
C12 H12 0.9300 . ?
C13 C14 1.415(11) . ?
C13 H13 0.9300 . ?
C15 H15A 0.9600 . ?
C15 H15B 0.9600 . ?
C15 H15C 0.9600 . ?

loop_
_geom_hbond_atom_site_label_D
_geom_hbond_atom_site_label_H
_geom_hbond_atom_site_label_A
_geom_hbond_distance_DH
_geom_hbond_distance_HA
_geom_hbond_distance_DA
_geom_hbond_angle_DHA
_geom_hbond_site_symmetry_A
O3 H3 N1 0.93(8) 1.87(8) 2.789(9) 166(7) 23_665
